data_4315497
loop_
_publ_author_name
'Qisheng Lin'
'John D. Corbett'

_publ_contact_author_address
;359 Spedding Hall
Iowa State University
Ames, IA, 50010
;
_publ_contact_author_email jdc@ameslab.gov
_publ_contact_author_name 'John D Corbett'
_publ_section_title
;
 M3(Au,Ge)19 and M3.25(Au,Ge)18 (M = Ca, Yb): Distinctive Phase
 Separations Driven by Configurational Disorder in Cubic YCd6-Type
 Derivatives
;
_journal_name_full 'Inorganic Chemistry'
_journal_page_first 4570
_journal_page_last 4577
_journal_paper_doi 10.1021/ic100118q
_journal_volume 49
_journal_year 2010
_chemical_formula_sum 'Au12.5 Ge5.39 Yb3.25'
_chemical_formula_weight 3415.81
_chemical_name_systematic ?
_space_group_IT_number 204
_symmetry_cell_setting cubic
_symmetry_space_group_name_Hall '-I 2 2 3'
_symmetry_space_group_name_H-M 'I m -3'
_atom_sites_solution_primary direct
_atom_sites_solution_secondary difmap
_audit_creation_method SHELXL-97
_cell_angle_alpha 90.00
_cell_angle_beta 90.00
_cell_angle_gamma 90.00
_cell_formula_units_Z 8
_cell_length_a 14.6334(15)
_cell_length_b 14.6334(15)
_cell_length_c 14.6334(15)
_cell_measurement_reflns_used 718
_cell_measurement_temperature 273(2)
_cell_measurement_theta_max 28.17
_cell_measurement_theta_min 1.97
_cell_volume 3133.5(6)
_computing_structure_refinement 'SHELXL-97 (Sheldrick, 1997)'
_computing_structure_solution 'SHELXS-97 (Sheldrick, 1990)'
_diffrn_ambient_temperature 273(2)
_diffrn_measured_fraction_theta_full 0.985
_diffrn_measured_fraction_theta_max 0.985
_diffrn_measurement_device_type 'smart ccd apex ii'
_diffrn_measurement_method w/
_diffrn_radiation_monochromator graphite
_diffrn_radiation_source 'fine-focus sealed tube'
_diffrn_radiation_type MoK\a
_diffrn_radiation_wavelength 0.71073
_diffrn_reflns_av_R_equivalents 0.0943
_diffrn_reflns_av_sigmaI/netI 0.0355
_diffrn_reflns_limit_h_max 18
_diffrn_reflns_limit_h_min -18
_diffrn_reflns_limit_k_max 18
_diffrn_reflns_limit_k_min -19
_diffrn_reflns_limit_l_max 19
_diffrn_reflns_limit_l_min -18
_diffrn_reflns_number 12819
_diffrn_reflns_theta_full 28.17
_diffrn_reflns_theta_max 28.17
_diffrn_reflns_theta_min 1.97
_exptl_absorpt_coefficient_mu 145.806
_exptl_absorpt_correction_T_max 0.055
_exptl_absorpt_correction_T_min 0.015
_exptl_absorpt_correction_type empirical
_exptl_absorpt_process_details SADABS
_exptl_crystal_colour metallic
_exptl_crystal_density_diffrn 14.481
_exptl_crystal_density_method 'not measured'
_exptl_crystal_description irregular
_exptl_crystal_F_000 11100
_exptl_crystal_size_max 0.029
_exptl_crystal_size_mid 0.024
_exptl_crystal_size_min 0.020
_refine_diff_density_max 4.912
_refine_diff_density_min -3.890
_refine_diff_density_rms 0.844
_refine_ls_extinction_method none
_refine_ls_goodness_of_fit_ref 1.051
_refine_ls_matrix_type full
_refine_ls_number_parameters 43
_refine_ls_number_reflns 718
_refine_ls_number_restraints 0
_refine_ls_restrained_S_all 1.051
_refine_ls_R_factor_all 0.0555
_refine_ls_R_factor_gt 0.0486
_refine_ls_shift/su_max 0.000
_refine_ls_shift/su_mean 0.000
_refine_ls_structure_factor_coef Fsqd
_refine_ls_weighting_details 'calc w=1/[\s^2^(Fo^2^)+(0.0611P)^2^+1090.6298P] where P=(Fo^2^+2Fc^2^)/3'
_refine_ls_weighting_scheme calc
_refine_ls_wR_factor_gt 0.1251
_refine_ls_wR_factor_ref 0.1287
_reflns_number_gt 631
_reflns_number_total 718
_reflns_threshold_expression >2sigma(I)
_cod_data_source_file ic100118q_si_003_8.cif
_cod_data_source_block crystal_s3
_cod_depositor_comments
;
 Removing the _chemical_melting_point data item since it contained the
 _chemical_formula_sum data item value and not the melting temperature.

 Antanas Vaitkus,
 2017-09-27

The following automatic conversions were performed:

'_exptl_absorpt_correction_type' value 'Empirical' changed to
'empirical' according to the built-in table from CIF Core dictionary
named 'cif_core.dic' version 2.4.1 from 2010-06-29.

Automatic conversion script
Id: cif_fix_values 1646 2011-03-28 12:23:43Z adriana 
;
_cod_original_formula_sum 'Au12.50 Ge5.39 Yb3.25'
_cod_database_code 4315497

loop_
_symmetry_equiv_pos_as_xyz
'x, y, z'
'-x, -y, z'
'-x, y, -z'
'x, -y, -z'
'z, x, y'
'z, -x, -y'
'-z, -x, y'
'-z, x, -y'
'y, z, x'
'-y, z, -x'
'y, -z, -x'
'-y, -z, x'
'x+1/2, y+1/2, z+1/2'
'-x+1/2, -y+1/2, z+1/2'
'-x+1/2, y+1/2, -z+1/2'
'x+1/2, -y+1/2, -z+1/2'
'z+1/2, x+1/2, y+1/2'
'z+1/2, -x+1/2, -y+1/2'
'-z+1/2, -x+1/2, y+1/2'
'-z+1/2, x+1/2, -y+1/2'
'y+1/2, z+1/2, x+1/2'
'-y+1/2, z+1/2, -x+1/2'
'y+1/2, -z+1/2, -x+1/2'
'-y+1/2, -z+1/2, x+1/2'
'-x, -y, -z'
'x, y, -z'
'x, -y, z'
'-x, y, z'
'-z, -x, -y'
'-z, x, y'
'z, x, -y'
'z, -x, y'
'-y, -z, -x'
'y, -z, x'
'-y, z, x'
'y, z, -x'
'-x+1/2, -y+1/2, -z+1/2'
'x+1/2, y+1/2, -z+1/2'
'x+1/2, -y+1/2, z+1/2'
'-x+1/2, y+1/2, z+1/2'
'-z+1/2, -x+1/2, -y+1/2'
'-z+1/2, x+1/2, y+1/2'
'z+1/2, x+1/2, -y+1/2'
'z+1/2, -x+1/2, y+1/2'
'-y+1/2, -z+1/2, -x+1/2'
'y+1/2, -z+1/2, x+1/2'
'-y+1/2, z+1/2, x+1/2'
'y+1/2, z+1/2, -x+1/2'

loop_
_atom_site_label
_atom_site_type_symbol
_atom_site_fract_x
_atom_site_fract_y
_atom_site_fract_z
_atom_site_U_iso_or_equiv
_atom_site_adp_type
_atom_site_occupancy
_atom_site_symmetry_multiplicity
_atom_site_calc_flag
_atom_site_refinement_flags
_atom_site_disorder_assembly
_atom_site_disorder_group
Au1 Au 0.10475(7) 0.33723(7) 0.19762(7) 0.0253(3) Uani 1 1 d . . .
Au2 Au 0.0000 0.40222(9) 0.35492(9) 0.0194(4) Uani 1 2 d S . .
Au3 Au 0.14195(7) 0.14195(7) 0.14195(7) 0.0261(5) Uani 1 3 d S . .
Au4 Au 0.40092(14) 0.0000 0.0000 0.0250(5) Uani 1 4 d S . .
Ge5 Ge 0.0000 0.2312(3) 0.0870(3) 0.0252(8) Uani 1 2 d S . .
Ge6 Ge 0.2001(3) 0.0000 0.5000 0.0194(11) Uani 1 4 d S . .
Ge7 Ge 0.2500 0.2500 0.2500 0.033(3) Uani 0.89(3) 6 d SP . .
Yb8 Yb 0.0000 0.0000 0.0000 0.0496(19) Uani 1 24 d S . .
Yb9 Yb 0.0000 0.18739(10) 0.30477(10) 0.0178(4) Uani 1 2 d S . .

loop_
_atom_site_aniso_label
_atom_site_aniso_U_11
_atom_site_aniso_U_22
_atom_site_aniso_U_33
_atom_site_aniso_U_23
_atom_site_aniso_U_13
_atom_site_aniso_U_12
Au1 0.0297(6) 0.0216(5) 0.0248(5) 0.0004(4) 0.0060(4) -0.0008(4)
Au2 0.0207(6) 0.0177(6) 0.0199(7) 0.0015(5) 0.000 0.000
Au3 0.0261(5) 0.0261(5) 0.0261(5) 0.0028(4) 0.0028(4) 0.0028(4)
Au4 0.0202(9) 0.0364(11) 0.0185(9) 0.000 0.000 0.000
Ge5 0.0195(17) 0.040(2) 0.0167(16) 0.0017(16) 0.000 0.000
Ge6 0.017(2) 0.015(2) 0.026(3) 0.000 0.000 0.000
Ge7 0.033(3) 0.033(3) 0.033(3) -0.001(2) -0.001(2) -0.001(2)
Yb8 0.0496(19) 0.0496(19) 0.0496(19) 0.000 0.000 0.000
Yb9 0.0186(7) 0.0166(7) 0.0181(7) 0.0006(5) 0.000 0.000

loop_
_atom_type_symbol
_atom_type_description
_atom_type_scat_dispersion_real
_atom_type_scat_dispersion_imag
_atom_type_scat_source
Ge Ge 0.1547 1.8001 'International Tables Vol C Tables 4.2.6.8 and 6.1.1.4'
Yb Yb -0.3850 5.5486 'International Tables Vol C Tables 4.2.6.8 and 6.1.1.4'
Au Au -2.0133 8.8022 'International Tables Vol C Tables 4.2.6.8 and 6.1.1.4'

loop_
_geom_angle_atom_site_label_1
_geom_angle_atom_site_label_2
_geom_angle_atom_site_label_3
_geom_angle
_geom_angle_site_symmetry_1
_geom_angle_site_symmetry_3
_geom_angle_publ_flag
Ge7 Au1 Ge5 110.94(8) . . ?
Ge7 Au1 Ge6 148.54(7) . 9 ?
Ge5 Au1 Ge6 100.51(10) . 9 ?
Ge7 Au1 Au2 113.08(4) . 41 ?
Ge5 Au1 Au2 106.73(10) . 41 ?
Ge6 Au1 Au2 54.35(7) 9 41 ?
Ge7 Au1 Au2 110.90(4) . . ?
Ge5 Au1 Au2 111.05(6) . . ?
Ge6 Au1 Au2 55.45(10) 9 . ?
Au2 Au1 Au2 103.87(3) 41 . ?
Ge7 Au1 Au3 57.78(4) . . ?
Ge5 Au1 Au3 53.19(8) . . ?
Ge6 Au1 Au3 153.68(8) 9 . ?
Au2 Au1 Au3 127.86(4) 41 . ?
Au2 Au1 Au3 127.90(4) . . ?
Ge7 Au1 Au1 53.916(12) . 41 ?
Ge5 Au1 Au1 126.37(7) . 41 ?
Ge6 Au1 Au1 106.29(5) 9 41 ?
Au2 Au1 Au1 59.17(4) 41 41 ?
Au2 Au1 Au1 122.47(5) . 41 ?
Au3 Au1 Au1 92.71(3) . 41 ?
Ge7 Au1 Au1 53.916(12) . 45 ?
Ge5 Au1 Au1 128.72(9) . 45 ?
Ge6 Au1 Au1 106.17(11) 9 45 ?
Au2 Au1 Au1 124.45(6) 41 45 ?
Au2 Au1 Au1 56.99(4) . 45 ?
Au3 Au1 Au1 92.71(3) . 45 ?
Au1 Au1 Au1 86.64(5) 41 45 ?
Ge7 Au1 Au1 144.99(2) . 28 ?
Ge5 Au1 Au1 55.64(5) . 28 ?
Ge6 Au1 Au1 57.24(2) 9 28 ?
Au2 Au1 Au1 101.93(3) 41 28 ?
Au2 Au1 Au1 58.39(2) . 28 ?
Au3 Au1 Au1 100.38(3) . 28 ?
Au1 Au1 Au1 161.095(19) 41 28 ?
Au1 Au1 Au1 106.13(2) 45 28 ?
Ge7 Au1 Yb9 84.71(3) . . ?
Ge5 Au1 Yb9 67.59(9) . . ?
Ge6 Au1 Yb9 108.70(7) 9 . ?
Au2 Au1 Yb9 161.91(5) 41 . ?
Au2 Au1 Yb9 64.71(4) . . ?
Au3 Au1 Yb9 63.68(3) . . ?
Au1 Au1 Yb9 138.45(3) 41 . ?
Au1 Au1 Yb9 62.67(3) 45 . ?
Au1 Au1 Yb9 60.38(2) 28 . ?
Ge7 Au1 Yb9 83.30(4) . 9 ?
Ge5 Au1 Yb9 65.54(7) . 9 ?
Ge6 Au1 Yb9 110.13(11) 9 9 ?
Au2 Au1 Yb9 65.13(4) 41 9 ?
Au2 Au1 Yb9 165.15(5) . 9 ?
Au3 Au1 Yb9 62.84(3) . 9 ?
Au1 Au1 Yb9 61.87(3) 41 9 ?
Au1 Au1 Yb9 137.06(4) 45 9 ?
Au1 Au1 Yb9 112.42(3) 28 9 ?
Yb9 Au1 Yb9 122.95(6) . 9 ?
Ge7 Au1 Yb9 82.65(3) . 41 ?
Ge5 Au1 Yb9 166.21(9) . 41 ?
Ge6 Au1 Yb9 65.90(7) 9 41 ?
Au2 Au1 Yb9 64.09(4) 41 41 ?
Au2 Au1 Yb9 63.98(4) . 41 ?
Au3 Au1 Yb9 140.42(5) . 41 ?
Au1 Au1 Yb9 59.34(5) 41 41 ?
Au1 Au1 Yb9 60.81(4) 45 41 ?
Au1 Au1 Yb9 114.42(3) 28 41 ?
Yb9 Au1 Yb9 117.68(5) . 41 ?
Yb9 Au1 Yb9 115.65(5) 9 41 ?
Ge6 Au2 Ge6 177.08(7) 41 9 ?
Ge6 Au2 Au1 62.37(4) 41 23_455 ?
Ge6 Au2 Au1 116.61(4) 9 23_455 ?
Ge6 Au2 Au1 62.37(4) 41 45 ?
Ge6 Au2 Au1 116.61(4) 9 45 ?
Au1 Au2 Au1 113.03(6) 23_455 45 ?
Ge6 Au2 Au2 125.20(10) 41 2_565 ?
Ge6 Au2 Au2 57.72(6) 9 2_565 ?
Au1 Au2 Au2 120.77(3) 23_455 2_565 ?
Au1 Au2 Au2 120.77(3) 45 2_565 ?
Ge6 Au2 Au1 117.11(9) 41 28 ?
Ge6 Au2 Au1 60.54(6) 9 28 ?
Au1 Au2 Au1 63.84(4) 23_455 28 ?
Au1 Au2 Au1 115.69(5) 45 28 ?
Au2 Au2 Au1 108.98(3) 2_565 28 ?
Ge6 Au2 Au1 117.11(9) 41 . ?
Ge6 Au2 Au1 60.54(6) 9 . ?
Au1 Au2 Au1 115.69(5) 23_455 . ?
Au1 Au2 Au1 63.84(4) 45 . ?
Au2 Au2 Au1 108.98(3) 2_565 . ?
Au1 Au2 Au1 63.22(5) 28 . ?
Ge6 Au2 Au4 71.98(8) 41 37 ?
Ge6 Au2 Au4 110.51(6) 9 37 ?
Au1 Au2 Au4 120.71(5) 23_455 37 ?
Au1 Au2 Au4 71.86(4) 45 37 ?
Au2 Au2 Au4 60.90(3) 2_565 37 ?
Au1 Au2 Au4 169.86(5) 28 37 ?
Au1 Au2 Au4 117.89(4) . 37 ?
Ge6 Au2 Au4 71.98(8) 41 13_455 ?
Ge6 Au2 Au4 110.51(6) 9 13_455 ?
Au1 Au2 Au4 71.86(4) 23_455 13_455 ?
Au1 Au2 Au4 120.71(5) 45 13_455 ?
Au2 Au2 Au4 60.90(3) 2_565 13_455 ?
Au1 Au2 Au4 117.89(4) 28 13_455 ?
Au1 Au2 Au4 169.86(5) . 13_455 ?
Au4 Au2 Au4 59.05(7) 37 13_455 ?
Ge6 Au2 Yb9 67.94(10) 41 . ?
Ge6 Au2 Yb9 109.14(8) 9 . ?
Au1 Au2 Yb9 63.18(3) 23_455 . ?
Au1 Au2 Yb9 63.18(3) 45 . ?
Au2 Au2 Yb9 166.86(3) 2_565 . ?
Au1 Au2 Yb9 60.29(4) 28 . ?
Au1 Au2 Yb9 60.29(4) . . ?
Au4 Au2 Yb9 129.62(4) 37 . ?
Au4 Au2 Yb9 129.62(4) 13_455 . ?
Ge6 Au2 Yb9 114.14(4) 41 18_455 ?
Ge6 Au2 Yb9 66.69(4) 9 18_455 ?
Au1 Au2 Yb9 62.10(3) 23_455 18_455 ?
Au1 Au2 Yb9 175.08(5) 45 18_455 ?
Au2 Au2 Yb9 63.92(2) 2_565 18_455 ?
Au1 Au2 Yb9 62.17(3) 28 18_455 ?
Au1 Au2 Yb9 116.95(5) . 18_455 ?
Au4 Au2 Yb9 110.86(5) 37 18_455 ?
Au4 Au2 Yb9 59.40(4) 13_455 18_455 ?
Yb9 Au2 Yb9 112.64(3) . 18_455 ?
Ge6 Au2 Yb9 114.14(4) 41 41 ?
Ge6 Au2 Yb9 66.69(4) 9 41 ?
Au1 Au2 Yb9 175.08(5) 23_455 41 ?
Au1 Au2 Yb9 62.10(3) 45 41 ?
Au2 Au2 Yb9 63.92(2) 2_565 41 ?
Au1 Au2 Yb9 116.95(5) 28 41 ?
Au1 Au2 Yb9 62.17(3) . 41 ?
Au4 Au2 Yb9 59.40(4) 37 41 ?
Au4 Au2 Yb9 110.86(5) 13_455 41 ?
Yb9 Au2 Yb9 112.64(3) . 41 ?
Yb9 Au2 Yb9 122.75(5) 18_455 41 ?
Ge5 Au3 Ge5 108.30(10) 9 . ?
Ge5 Au3 Ge5 108.30(10) 9 5 ?
Ge5 Au3 Ge5 108.30(10) . 5 ?
Ge5 Au3 Ge7 110.62(10) 9 . ?
Ge5 Au3 Ge7 110.62(10) . . ?
Ge5 Au3 Ge7 110.62(10) 5 . ?
Ge5 Au3 Au1 127.07(8) 9 . ?
Ge5 Au3 Au1 57.35(10) . . ?
Ge5 Au3 Au1 124.63(8) 5 . ?
Ge7 Au3 Au1 53.29(4) . . ?
Ge5 Au3 Au1 57.35(10) 9 9 ?
Ge5 Au3 Au1 124.63(8) . 9 ?
Ge5 Au3 Au1 127.07(8) 5 9 ?
Ge7 Au3 Au1 53.29(4) . 9 ?
Au1 Au3 Au1 87.93(5) . 9 ?
Ge5 Au3 Au1 124.63(8) 9 5 ?
Ge5 Au3 Au1 127.07(8) . 5 ?
Ge5 Au3 Au1 57.35(10) 5 5 ?
Ge7 Au3 Au1 53.29(4) . 5 ?
Au1 Au3 Au1 87.93(5) . 5 ?
Au1 Au3 Au1 87.93(5) 9 5 ?
Ge5 Au3 Yb9 65.92(8) 9 5 ?
Ge5 Au3 Yb9 169.35(12) . 5 ?
Ge5 Au3 Yb9 66.95(8) 5 5 ?
Ge7 Au3 Yb9 80.01(4) . 5 ?
Au1 Au3 Yb9 133.29(7) . 5 ?
Au1 Au3 Yb9 60.84(3) 9 5 ?
Au1 Au3 Yb9 59.37(3) 5 5 ?
Ge5 Au3 Yb9 66.95(8) 9 9 ?
Ge5 Au3 Yb9 65.92(8) . 9 ?
Ge5 Au3 Yb9 169.35(12) 5 9 ?
Ge7 Au3 Yb9 80.01(4) . 9 ?
Au1 Au3 Yb9 60.84(3) . 9 ?
Au1 Au3 Yb9 59.37(3) 9 9 ?
Au1 Au3 Yb9 133.29(7) 5 9 ?
Yb9 Au3 Yb9 117.06(2) 5 9 ?
Ge5 Au3 Yb9 169.35(12) 9 . ?
Ge5 Au3 Yb9 66.95(8) . . ?
Ge5 Au3 Yb9 65.92(8) 5 . ?
Ge7 Au3 Yb9 80.01(4) . . ?
Au1 Au3 Yb9 59.37(4) . . ?
Au1 Au3 Yb9 133.29(7) 9 . ?
Au1 Au3 Yb9 60.84(3) 5 . ?
Yb9 Au3 Yb9 117.06(2) 5 . ?
Yb9 Au3 Yb9 117.06(2) 9 . ?
Ge5 Au3 Yb8 69.38(10) 9 . ?
Ge5 Au3 Yb8 69.38(10) . . ?
Ge5 Au3 Yb8 69.38(10) 5 . ?
Ge7 Au3 Yb8 180.00(10) . . ?
Au1 Au3 Yb8 126.71(4) . . ?
Au1 Au3 Yb8 126.71(4) 9 . ?
Au1 Au3 Yb8 126.71(4) 5 . ?
Yb9 Au3 Yb8 99.99(4) 5 . ?
Yb9 Au3 Yb8 99.99(4) 9 . ?
Yb9 Au3 Yb8 99.99(4) . . ?
Ge5 Au4 Ge5 54.27(17) 34 9 ?
Ge5 Au4 Au4 152.87(8) 34 25_655 ?
Ge5 Au4 Au4 152.87(8) 9 25_655 ?
Ge5 Au4 Au2 131.33(4) 34 37 ?
Ge5 Au4 Au2 102.52(6) 9 37 ?
Au4 Au4 Au2 60.48(4) 25_655 37 ?
Ge5 Au4 Au2 102.52(6) 34 13_544 ?
Ge5 Au4 Au2 131.33(4) 9 13_544 ?
Au4 Au4 Au2 60.48(4) 25_655 13_544 ?
Au2 Au4 Au2 120.95(7) 37 13_544 ?
Ge5 Au4 Au2 102.52(6) 34 38_545 ?
Ge5 Au4 Au2 131.33(4) 9 38_545 ?
Au4 Au4 Au2 60.48(4) 25_655 38_545 ?
Au2 Au4 Au2 58.20(5) 37 38_545 ?
Au2 Au4 Au2 92.37(6) 13_544 38_545 ?
Ge5 Au4 Au2 131.33(4) 34 14_554 ?
Ge5 Au4 Au2 102.52(6) 9 14_554 ?
Au4 Au4 Au2 60.48(4) 25_655 14_554 ?
Au2 Au4 Au2 92.37(6) 37 14_554 ?
Au2 Au4 Au2 58.20(5) 13_544 14_554 ?
Au2 Au4 Au2 120.95(7) 38_545 14_554 ?
Ge5 Au4 Yb9 66.03(5) 34 6 ?
Ge5 Au4 Yb9 66.03(5) 9 6 ?
Au4 Au4 Yb9 117.16(4) 25_655 6 ?
Au2 Au4 Yb9 150.11(3) 37 6 ?
Au2 Au4 Yb9 65.35(3) 13_544 6 ?
Au2 Au4 Yb9 150.11(3) 38_545 6 ?
Au2 Au4 Yb9 65.35(3) 14_554 6 ?
Ge5 Au4 Yb9 66.03(5) 34 5 ?
Ge5 Au4 Yb9 66.03(5) 9 5 ?
Au4 Au4 Yb9 117.16(4) 25_655 5 ?
Au2 Au4 Yb9 65.35(3) 37 5 ?
Au2 Au4 Yb9 150.11(3) 13_544 5 ?
Au2 Au4 Yb9 65.35(3) 38_545 5 ?
Au2 Au4 Yb9 150.11(3) 14_554 5 ?
Yb9 Au4 Yb9 125.68(9) 6 5 ?
Ge5 Ge5 Au3 108.16(8) 26 28 ?
Ge5 Ge5 Au3 108.16(8) 26 . ?
Au3 Ge5 Au3 107.09(16) 28 . ?
Ge5 Ge5 Au1 126.60(8) 26 . ?
Au3 Ge5 Au1 123.85(14) 28 . ?
Au3 Ge5 Au1 69.46(7) . . ?
Ge5 Ge5 Au1 126.60(8) 26 28 ?
Au3 Ge5 Au1 69.46(7) 28 28 ?
Au3 Ge5 Au1 123.85(14) . 28 ?
Au1 Ge5 Au1 68.71(11) . 28 ?
Ge5 Ge5 Au4 62.87(8) 26 5 ?
Au3 Ge5 Au4 126.33(8) 28 5 ?
Au3 Ge5 Au4 126.33(8) . 5 ?
Au1 Ge5 Au4 76.34(11) . 5 ?
Au1 Ge5 Au4 76.34(11) 28 5 ?
Ge5 Ge5 Yb9 66.64(6) 26 10 ?
Au3 Ge5 Yb9 66.79(3) 28 10 ?
Au3 Ge5 Yb9 168.69(18) . 10 ?
Au1 Ge5 Yb9 121.82(15) . 10 ?
Au1 Ge5 Yb9 64.07(5) 28 10 ?
Au4 Ge5 Yb9 61.36(7) 5 10 ?
Ge5 Ge5 Yb9 66.64(6) 26 9 ?
Au3 Ge5 Yb9 168.69(18) 28 9 ?
Au3 Ge5 Yb9 66.79(3) . 9 ?
Au1 Ge5 Yb9 64.07(5) . 9 ?
Au1 Ge5 Yb9 121.82(15) 28 9 ?
Au4 Ge5 Yb9 61.36(7) 5 9 ?
Yb9 Ge5 Yb9 117.43(13) 10 9 ?
Ge5 Ge5 Yb9 168.62(8) 26 . ?
Au3 Ge5 Yb9 66.09(8) 28 . ?
Au3 Ge5 Yb9 66.09(8) . . ?
Au1 Ge5 Yb9 61.85(8) . . ?
Au1 Ge5 Yb9 61.85(8) 28 . ?
Au4 Ge5 Yb9 128.52(15) 5 . ?
Yb9 Ge5 Yb9 117.06(7) 10 . ?
Yb9 Ge5 Yb9 117.06(7) 9 . ?
Ge5 Ge5 Yb8 69.39(6) 26 . ?
Au3 Ge5 Yb8 68.66(10) 28 . ?
Au3 Ge5 Yb8 68.66(10) . . ?
Au1 Ge5 Yb8 138.10(10) . . ?
Au1 Ge5 Yb8 138.10(10) 28 . ?
Au4 Ge5 Yb8 132.26(13) 5 . ?
Yb9 Ge5 Yb8 100.04(9) 10 . ?
Yb9 Ge5 Yb8 100.04(9) 9 . ?
Yb9 Ge5 Yb8 99.23(11) . . ?
Au2 Ge6 Au2 109.61(19) 22_545 45 ?
Au2 Ge6 Au2 119.16(6) 22_545 6_556 ?
Au2 Ge6 Au2 119.16(6) 45 6_556 ?
Au2 Ge6 Au2 119.16(6) 22_545 5 ?
Au2 Ge6 Au2 119.16(6) 45 5 ?
Au2 Ge6 Au2 64.55(13) 6_556 5 ?
Au2 Ge6 Au1 115.77(10) 22_545 31_556 ?
Au2 Ge6 Au1 63.28(4) 45 31_556 ?
Au2 Ge6 Au1 64.01(6) 6_556 31_556 ?
Au2 Ge6 Au1 117.38(15) 5 31_556 ?
Au2 Ge6 Au1 63.28(4) 22_545 32 ?
Au2 Ge6 Au1 115.77(10) 45 32 ?
Au2 Ge6 Au1 117.38(15) 6_556 32 ?
Au2 Ge6 Au1 64.01(6) 5 32 ?
Au1 Ge6 Au1 178.5(2) 31_556 32 ?
Au2 Ge6 Au1 115.77(10) 22_545 5 ?
Au2 Ge6 Au1 63.28(4) 45 5 ?
Au2 Ge6 Au1 117.38(15) 6_556 5 ?
Au2 Ge6 Au1 64.01(6) 5 5 ?
Au1 Ge6 Au1 114.46(4) 31_556 5 ?
Au1 Ge6 Au1 65.52(4) 32 5 ?
Au2 Ge6 Au1 63.28(4) 22_545 6_556 ?
Au2 Ge6 Au1 115.77(10) 45 6_556 ?
Au2 Ge6 Au1 64.01(6) 6_556 6_556 ?
Au2 Ge6 Au1 117.38(15) 5 6_556 ?
Au1 Ge6 Au1 65.52(4) 31_556 6_556 ?
Au1 Ge6 Au1 114.46(4) 32 6_556 ?
Au1 Ge6 Au1 178.5(2) 5 6_556 ?
Au2 Ge6 Yb9 174.76(17) 22_545 45 ?
Au2 Ge6 Yb9 65.15(4) 45 45 ?
Au2 Ge6 Yb9 65.03(8) 6_556 45 ?
Au2 Ge6 Yb9 65.03(8) 5 45 ?
Au1 Ge6 Yb9 62.46(4) 31_556 45 ?
Au1 Ge6 Yb9 118.38(8) 32 45 ?
Au1 Ge6 Yb9 62.46(4) 5 45 ?
Au1 Ge6 Yb9 118.38(8) 6_556 45 ?
Au2 Ge6 Yb9 65.15(4) 22_545 22_545 ?
Au2 Ge6 Yb9 174.76(17) 45 22_545 ?
Au2 Ge6 Yb9 65.03(8) 6_556 22_545 ?
Au2 Ge6 Yb9 65.03(8) 5 22_545 ?
Au1 Ge6 Yb9 118.38(8) 31_556 22_545 ?
Au1 Ge6 Yb9 62.46(4) 32 22_545 ?
Au1 Ge6 Yb9 118.38(8) 5 22_545 ?
Au1 Ge6 Yb9 62.46(4) 6_556 22_545 ?
Yb9 Ge6 Yb9 120.10(16) 45 22_545 ?
Au1 Ge7 Au1 107.83(2) 9 . ?
Au1 Ge7 Au1 107.83(2) 9 5 ?
Au1 Ge7 Au1 107.83(2) . 5 ?
Au1 Ge7 Au1 180.0 9 45 ?
Au1 Ge7 Au1 72.17(2) . 45 ?
Au1 Ge7 Au1 72.17(2) 5 45 ?
Au1 Ge7 Au1 72.17(2) 9 41 ?
Au1 Ge7 Au1 72.17(2) . 41 ?
Au1 Ge7 Au1 180.00(3) 5 41 ?
Au1 Ge7 Au1 107.83(2) 45 41 ?
Au1 Ge7 Au1 72.17(2) 9 37 ?
Au1 Ge7 Au1 180.00(4) . 37 ?
Au1 Ge7 Au1 72.17(2) 5 37 ?
Au1 Ge7 Au1 107.83(2) 45 37 ?
Au1 Ge7 Au1 107.83(2) 41 37 ?
Au1 Ge7 Au3 68.94(2) 9 . ?
Au1 Ge7 Au3 68.94(2) . . ?
Au1 Ge7 Au3 68.94(2) 5 . ?
Au1 Ge7 Au3 111.06(2) 45 . ?
Au1 Ge7 Au3 111.06(2) 41 . ?
Au1 Ge7 Au3 111.06(2) 37 . ?
Au1 Ge7 Au3 111.06(2) 9 37 ?
Au1 Ge7 Au3 111.06(2) . 37 ?
Au1 Ge7 Au3 111.06(2) 5 37 ?
Au1 Ge7 Au3 68.94(2) 45 37 ?
Au1 Ge7 Au3 68.94(2) 41 37 ?
Au1 Ge7 Au3 68.94(2) 37 37 ?
Au3 Ge7 Au3 180.00(7) . 37 ?
Au3 Yb8 Au3 180.00(8) 25 . ?
Au3 Yb8 Au3 109.5 25 28 ?
Au3 Yb8 Au3 70.5 . 28 ?
Au3 Yb8 Au3 70.5 25 4 ?
Au3 Yb8 Au3 109.5 . 4 ?
Au3 Yb8 Au3 180.00(6) 28 4 ?
Au3 Yb8 Au3 70.5 25 2 ?
Au3 Yb8 Au3 109.5 . 2 ?
Au3 Yb8 Au3 70.5 28 2 ?
Au3 Yb8 Au3 109.5 4 2 ?
Au3 Yb8 Au3 109.5 25 26 ?
Au3 Yb8 Au3 70.5 . 26 ?
Au3 Yb8 Au3 109.5 28 26 ?
Au3 Yb8 Au3 70.5 4 26 ?
Au3 Yb8 Au3 180.00(8) 2 26 ?
Au3 Yb8 Au3 70.5 25 3 ?
Au3 Yb8 Au3 109.5 . 3 ?
Au3 Yb8 Au3 70.5 28 3 ?
Au3 Yb8 Au3 109.5 4 3 ?
Au3 Yb8 Au3 109.5 2 3 ?
Au3 Yb8 Au3 70.5 26 3 ?
Au3 Yb8 Au3 109.5 25 27 ?
Au3 Yb8 Au3 70.5 . 27 ?
Au3 Yb8 Au3 109.5 28 27 ?
Au3 Yb8 Au3 70.5 4 27 ?
Au3 Yb8 Au3 70.5 2 27 ?
Au3 Yb8 Au3 109.5 26 27 ?
Au3 Yb8 Au3 180.00(8) 3 27 ?
Au3 Yb8 Ge5 138.04(3) 25 9 ?
Au3 Yb8 Ge5 41.96(3) . 9 ?
Au3 Yb8 Ge5 109.71(5) 28 9 ?
Au3 Yb8 Ge5 70.29(5) 4 9 ?
Au3 Yb8 Ge5 138.04(3) 2 9 ?
Au3 Yb8 Ge5 41.96(3) 26 9 ?
Au3 Yb8 Ge5 109.71(5) 3 9 ?
Au3 Yb8 Ge5 70.29(5) 27 9 ?
Au3 Yb8 Ge5 41.96(3) 25 29 ?
Au3 Yb8 Ge5 138.04(3) . 29 ?
Au3 Yb8 Ge5 109.71(5) 28 29 ?
Au3 Yb8 Ge5 70.29(5) 4 29 ?
Au3 Yb8 Ge5 109.71(5) 2 29 ?
Au3 Yb8 Ge5 70.29(5) 26 29 ?
Au3 Yb8 Ge5 41.96(3) 3 29 ?
Au3 Yb8 Ge5 138.04(3) 27 29 ?
Ge5 Yb8 Ge5 109.23(5) 9 29 ?
Au3 Yb8 Ge5 138.04(3) 25 5 ?
Au3 Yb8 Ge5 41.96(3) . 5 ?
Au3 Yb8 Ge5 70.29(5) 28 5 ?
Au3 Yb8 Ge5 109.71(5) 4 5 ?
Au3 Yb8 Ge5 70.29(5) 2 5 ?
Au3 Yb8 Ge5 109.71(5) 26 5 ?
Au3 Yb8 Ge5 138.04(3) 3 5 ?
Au3 Yb8 Ge5 41.96(3) 27 5 ?
Ge5 Yb8 Ge5 70.77(5) 9 5 ?
Ge5 Yb8 Ge5 180.00(5) 29 5 ?
Au3 Yb8 Ge5 138.04(3) 25 . ?
Au3 Yb8 Ge5 41.96(3) . . ?
Au3 Yb8 Ge5 41.96(3) 28 . ?
Au3 Yb8 Ge5 138.04(3) 4 . ?
Au3 Yb8 Ge5 109.71(5) 2 . ?
Au3 Yb8 Ge5 70.29(5) 26 . ?
Au3 Yb8 Ge5 70.29(5) 3 . ?
Au3 Yb8 Ge5 109.71(5) 27 . ?
Ge5 Yb8 Ge5 70.77(5) 9 . ?
Ge5 Yb8 Ge5 109.23(5) 29 . ?
Ge5 Yb8 Ge5 70.77(5) 5 . ?
Au4 Yb9 Au1 149.31(3) 9 . ?
Au4 Yb9 Au1 149.31(3) 9 28 ?
Au1 Yb9 Au1 59.25(5) . 28 ?
Au4 Yb9 Au1 65.93(3) 9 30 ?
Au1 Yb9 Au1 142.79(4) . 30 ?
Au1 Yb9 Au1 83.95(4) 28 30 ?
Au4 Yb9 Au1 65.93(3) 9 5 ?
Au1 Yb9 Au1 83.95(4) . 5 ?
Au1 Yb9 Au1 142.79(4) 28 5 ?
Au1 Yb9 Au1 131.61(6) 30 5 ?
Au4 Yb9 Au1 106.18(4) 9 45 ?
Au1 Yb9 Au1 57.99(3) . 45 ?
Au1 Yb9 Au1 101.84(5) 28 45 ?
Au1 Yb9 Au1 144.77(6) 30 45 ?
Au1 Yb9 Au1 57.32(3) 5 45 ?
Au4 Yb9 Au1 106.18(4) 9 23_455 ?
Au1 Yb9 Au1 101.84(5) . 23_455 ?
Au1 Yb9 Au1 57.99(3) 28 23_455 ?
Au1 Yb9 Au1 57.32(3) 30 23_455 ?
Au1 Yb9 Au1 144.77(6) 5 23_455 ?
Au1 Yb9 Au1 96.10(5) 45 23_455 ?
Au4 Yb9 Ge5 52.61(8) 9 30 ?
Au1 Yb9 Ge5 129.10(9) . 30 ?
Au1 Yb9 Ge5 103.81(7) 28 30 ?
Au1 Yb9 Ge5 50.40(7) 30 30 ?
Au1 Yb9 Ge5 94.93(7) 5 30 ?
Au1 Yb9 Ge5 151.94(7) 45 30 ?
Au1 Yb9 Ge5 107.02(7) 23_455 30 ?
Au4 Yb9 Ge5 52.61(8) 9 5 ?
Au1 Yb9 Ge5 103.81(7) . 5 ?
Au1 Yb9 Ge5 129.10(9) 28 5 ?
Au1 Yb9 Ge5 94.93(7) 30 5 ?
Au1 Yb9 Ge5 50.40(7) 5 5 ?
Au1 Yb9 Ge5 107.02(7) 45 5 ?
Au1 Yb9 Ge5 151.94(7) 23_455 5 ?
Ge5 Yb9 Ge5 46.72(13) 30 5 ?
Au4 Yb9 Au2 139.70(6) 9 . ?
Au1 Yb9 Au2 55.00(4) . . ?
Au1 Yb9 Au2 55.00(4) 28 . ?
Au1 Yb9 Au2 109.72(3) 30 . ?
Au1 Yb9 Au2 109.72(3) 5 . ?
Au1 Yb9 Au2 52.73(3) 45 . ?
Au1 Yb9 Au2 52.73(3) 23_455 . ?
Ge5 Yb9 Au2 155.29(6) 30 . ?
Ge5 Yb9 Au2 155.29(6) 5 . ?
Au4 Yb9 Au3 98.83(4) 9 28 ?
Au1 Yb9 Au3 95.19(4) . 28 ?
Au1 Yb9 Au3 56.96(3) 28 28 ?
Au1 Yb9 Au3 56.32(3) 30 28 ?
Au1 Yb9 Au3 128.21(6) 5 28 ?
Au1 Yb9 Au3 153.04(5) 45 28 ?
Au1 Yb9 Au3 86.26(4) 23_455 28 ?
Ge5 Yb9 Au3 47.29(7) 30 28 ?
Ge5 Yb9 Au3 80.31(9) 5 28 ?
Au2 Yb9 Au3 111.60(4) . 28 ?
Au4 Yb9 Au3 98.83(4) 9 . ?
Au1 Yb9 Au3 56.96(3) . . ?
Au1 Yb9 Au3 95.19(4) 28 . ?
Au1 Yb9 Au3 128.21(6) 30 . ?
Au1 Yb9 Au3 56.32(3) 5 . ?
Au1 Yb9 Au3 86.26(4) 45 . ?
Au1 Yb9 Au3 153.04(5) 23_455 . ?
Ge5 Yb9 Au3 80.31(9) 30 . ?
Ge5 Yb9 Au3 47.29(7) 5 . ?
Au2 Yb9 Au3 111.60(4) . . ?
Au3 Yb9 Au3 80.04(7) 28 . ?

loop_
_geom_bond_atom_site_label_1
_geom_bond_atom_site_label_2
_geom_bond_distance
_geom_bond_site_symmetry_2
_geom_bond_publ_flag
Au1 Ge7 2.5951(11) . ?
Au1 Ge5 2.716(4) . ?
Au1 Ge6 2.8327(11) 9 ?
Au1 Au2 2.8559(13) 41 ?
Au1 Au2 2.9245(15) . ?
Au1 Au3 3.0209(15) . ?
Au1 Au1 3.0569(16) 41 ?
Au1 Au1 3.0569(16) 45 ?
Au1 Au1 3.066(2) 28 ?
Au1 Yb9 3.1009(17) . ?
Au1 Yb9 3.1704(12) 9 ?
Au1 Yb9 3.2027(14) 41 ?
Au2 Ge6 2.598(3) 41 ?
Au2 Ge6 2.679(4) 9 ?
Au2 Au1 2.8559(13) 23_455 ?
Au2 Au1 2.8559(13) 45 ?
Au2 Au2 2.862(3) 2_565 ?
Au2 Au1 2.9245(15) 28 ?
Au2 Au4 2.9422(15) 37 ?
Au2 Au4 2.9422(15) 13_455 ?
Au2 Yb9 3.228(2) . ?
Au2 Yb9 3.2546(15) 18_455 ?
Au2 Yb9 3.2546(15) 41 ?
Au3 Ge5 2.583(3) 9 ?
Au3 Ge5 2.583(3) . ?
Au3 Ge5 2.583(3) 5 ?
Au3 Ge7 2.7387(19) . ?
Au3 Au1 3.0209(15) 9 ?
Au3 Au1 3.0209(15) 5 ?
Au3 Yb9 3.2302(12) 5 ?
Au3 Yb9 3.2302(12) 9 ?
Au3 Yb9 3.2302(12) . ?
Au3 Yb8 3.5978(19) . ?
Au4 Ge5 2.790(5) 34 ?
Au4 Ge5 2.790(5) 9 ?
Au4 Au4 2.900(4) 25_655 ?
Au4 Au2 2.9422(15) 37 ?
Au4 Au2 2.9422(15) 13_544 ?
Au4 Au2 2.9422(15) 38_545 ?
Au4 Au2 2.9422(15) 14_554 ?
Au4 Yb9 3.0821(17) 6 ?
Au4 Yb9 3.0821(17) 5 ?
Ge5 Ge5 2.545(7) 26 ?
Ge5 Au3 2.583(3) 28 ?
Ge5 Au1 2.716(4) 28 ?
Ge5 Au4 2.790(5) 5 ?
Ge5 Yb9 3.209(2) 10 ?
Ge5 Yb9 3.209(2) 9 ?
Ge5 Yb9 3.251(4) . ?
Ge5 Yb8 3.615(4) . ?
Ge6 Au2 2.598(3) 22_545 ?
Ge6 Au2 2.598(3) 45 ?
Ge6 Au2 2.679(4) 6_556 ?
Ge6 Au2 2.679(4) 5 ?
Ge6 Au1 2.8327(11) 31_556 ?
Ge6 Au1 2.8327(11) 32 ?
Ge6 Au1 2.8327(11) 5 ?
Ge6 Au1 2.8327(11) 6_556 ?
Ge6 Yb9 3.297(3) 45 ?
Ge6 Yb9 3.297(3) 22_545 ?
Ge7 Au1 2.5951(11) 9 ?
Ge7 Au1 2.5951(11) 5 ?
Ge7 Au1 2.5951(11) 45 ?
Ge7 Au1 2.5951(11) 41 ?
Ge7 Au1 2.5951(11) 37 ?
Ge7 Au3 2.7387(19) 37 ?
Yb8 Au3 3.5978(19) 25 ?
Yb8 Au3 3.5978(19) 28 ?
Yb8 Au3 3.5978(19) 4 ?
Yb8 Au3 3.5978(19) 2 ?
Yb8 Au3 3.5978(19) 26 ?
Yb8 Au3 3.5978(19) 3 ?
Yb8 Au3 3.5978(19) 27 ?
Yb8 Ge5 3.615(4) 9 ?
Yb8 Ge5 3.615(4) 29 ?
Yb8 Ge5 3.615(4) 5 ?
Yb9 Au4 3.0821(17) 9 ?
Yb9 Au1 3.1009(17) 28 ?
Yb9 Au1 3.1704(12) 30 ?
Yb9 Au1 3.1704(12) 5 ?
Yb9 Au1 3.2027(14) 45 ?
Yb9 Au1 3.2027(14) 23_455 ?
Yb9 Ge5 3.209(2) 30 ?
Yb9 Ge5 3.209(2) 5 ?
Yb9 Au3 3.2302(12) 28 ?
